data_7200325
loop_
_publ_author_name
'Xu, Guan-Cheng'
'Hua, Qin'
'Okamura, Taka-aki'
'Bai, Zheng-Shuai'
'Ding, Yu-Jie'
'Huang, Yong-Qing'
'Liu, Guang-Xiang'
'Sun, Wei-Yin'
'Ueyama, Norikazu'

_publ_section_title
;
 Cadmium(ii) coordination polymers with flexible tetradentate ligand
 1,2,4,5-tetrakis(imidazol-1-ylmethyl)benzene: anion effect and
 reversible anion exchange property
;
_journal_issue 2
_journal_name_full CrystEngComm
_journal_page_first 261
_journal_paper_doi 10.1039/b813220h
_journal_volume 11
_journal_year 2009
_chemical_formula_moiety 'C66 H78 Cd2 N28 O18'
_chemical_formula_sum 'C66 H78 Cd2 N28 O18'
_chemical_formula_weight 1776.36
_chemical_name_systematic
;
?
;
_space_group_IT_number 148
_symmetry_cell_setting trigonal
_symmetry_space_group_name_Hall '-R 3'
_symmetry_space_group_name_H-M 'R -3 :H'
_atom_sites_solution_hydrogens geom
_atom_sites_solution_primary direct
_atom_sites_solution_secondary difmap
_audit_creation_method SHELXL-97
_cell_angle_alpha 90.00
_cell_angle_beta 90.00
_cell_angle_gamma 120.00
_cell_formula_units_Z 3
_cell_length_a 21.5594(12)
_cell_length_b 21.5594(12)
_cell_length_c 14.9195(16)
_cell_measurement_reflns_used 3272
_cell_measurement_temperature 293(2)
_cell_measurement_theta_max 25.65
_cell_measurement_theta_min 2.57
_cell_volume 6005.6(8)
_computing_cell_refinement 'Bruker SMART'
_computing_data_collection 'Bruker SMART'
_computing_data_reduction 'Bruker SAINT'
_computing_molecular_graphics 'Bruker SHELXTL'
_computing_publication_material 'Bruker SHELXTL'
_computing_structure_refinement 'SHELXL-97 (Sheldrick, 1997)'
_computing_structure_solution 'SHELXS-97 (Sheldrick, 1990)'
_diffrn_ambient_temperature 293(2)
_diffrn_measured_fraction_theta_full 0.997
_diffrn_measured_fraction_theta_max 0.997
_diffrn_measurement_device_type 'CCD area detector'
_diffrn_measurement_method 'phi and omega scans'
_diffrn_radiation_monochromator graphite
_diffrn_radiation_source 'fine-focus sealed tube'
_diffrn_radiation_type MoK\a
_diffrn_radiation_wavelength 0.71073
_diffrn_reflns_av_R_equivalents 0.0344
_diffrn_reflns_av_sigmaI/netI 0.0356
_diffrn_reflns_limit_h_max 27
_diffrn_reflns_limit_h_min -28
_diffrn_reflns_limit_k_max 28
_diffrn_reflns_limit_k_min -21
_diffrn_reflns_limit_l_max 16
_diffrn_reflns_limit_l_min -19
_diffrn_reflns_number 12015
_diffrn_reflns_theta_full 27.50
_diffrn_reflns_theta_max 27.50
_diffrn_reflns_theta_min 1.75
_exptl_absorpt_coefficient_mu 0.614
_exptl_absorpt_correction_T_max 0.9758
_exptl_absorpt_correction_T_min 0.9582
_exptl_absorpt_correction_type multi-scan
_exptl_absorpt_process_details sadabs
_exptl_crystal_colour colorless
_exptl_crystal_density_diffrn 1.473
_exptl_crystal_density_method 'not measured'
_exptl_crystal_description block
_exptl_crystal_F_000 2730
_exptl_crystal_size_max 0.07
_exptl_crystal_size_mid 0.06
_exptl_crystal_size_min 0.04
_refine_diff_density_max 1.089
_refine_diff_density_min -0.636
_refine_diff_density_rms 0.131
_refine_ls_extinction_method none
_refine_ls_goodness_of_fit_ref 1.000
_refine_ls_hydrogen_treatment constr
_refine_ls_matrix_type full
_refine_ls_number_parameters 160
_refine_ls_number_reflns 3061
_refine_ls_number_restraints 7
_refine_ls_restrained_S_all 1.005
_refine_ls_R_factor_all 0.0797
_refine_ls_R_factor_gt 0.0691
_refine_ls_shift/su_max 0.005
_refine_ls_shift/su_mean 0.000
_refine_ls_structure_factor_coef Fsqd
_refine_ls_weighting_details 'calc w=1/[\s^2^(Fo^2^)+(0.1367P)^2^+46.3566P] where P=(Fo^2^+2Fc^2^)/3'
_refine_ls_weighting_scheme calc
_refine_ls_wR_factor_gt 0.2181
_refine_ls_wR_factor_ref 0.2287
_reflns_number_gt 2590
_reflns_number_total 3061
_reflns_threshold_expression >2sigma(I)
_cod_data_source_file b813220h.txt
_cod_data_source_block 1
_cod_original_sg_symbol_H-M 'R -3'
_cod_database_code 7200325

loop_
_symmetry_equiv_pos_as_xyz
'x, y, z'
'-y, x-y, z'
'-x+y, -x, z'
'x+2/3, y+1/3, z+1/3'
'-y+2/3, x-y+1/3, z+1/3'
'-x+y+2/3, -x+1/3, z+1/3'
'x+1/3, y+2/3, z+2/3'
'-y+1/3, x-y+2/3, z+2/3'
'-x+y+1/3, -x+2/3, z+2/3'
'-x, -y, -z'
'y, -x+y, -z'
'x-y, x, -z'
'-x+2/3, -y+1/3, -z+1/3'
'y+2/3, -x+y+1/3, -z+1/3'
'x-y+2/3, x+1/3, -z+1/3'
'-x+1/3, -y+2/3, -z+2/3'
'y+1/3, -x+y+2/3, -z+2/3'
'x-y+1/3, x+2/3, -z+2/3'

loop_
_atom_site_label
_atom_site_type_symbol
_atom_site_fract_x
_atom_site_fract_y
_atom_site_fract_z
_atom_site_U_iso_or_equiv
_atom_site_adp_type
_atom_site_occupancy
_atom_site_symmetry_multiplicity
_atom_site_calc_flag
_atom_site_refinement_flags
_atom_site_disorder_assembly
_atom_site_disorder_group
Cd1 Cd 0.0000 0.0000 -0.5000 0.0447(3) Uani 1 6 d S . .
Cd2 Cd 0.3333 0.6667 -0.3333 0.0277(3) Uani 1 6 d S . .
N1 N 0.2582(3) 0.4586(2) -0.4747(3) 0.0465(11) Uani 1 1 d . . .
N2 N 0.3118(2) 0.5688(2) -0.4230(3) 0.0407(9) Uani 1 1 d . . .
N3 N 0.1749(2) 0.1648(2) -0.6712(3) 0.0416(10) Uani 1 1 d . . .
N4 N 0.1011(3) 0.0719(2) -0.5893(4) 0.0489(11) Uani 1 1 d . . .
C1 C 0.1845(3) 0.3584(2) -0.5794(3) 0.0428(12) Uani 1 1 d . . .
C2 C 0.1990(3) 0.3075(3) -0.6126(4) 0.0474(13) Uani 1 1 d . . .
H2A H 0.2212 0.2900 -0.5751 0.057 Uiso 1 1 calc R . .
C3 C 0.1822(3) 0.2812(2) -0.6984(3) 0.0425(11) Uani 1 1 d . . .
C4 C 0.2041(4) 0.3825(3) -0.4821(4) 0.0557(15) Uani 1 1 d . . .
H4A H 0.1613 0.3738 -0.4500 0.067 Uiso 1 1 calc R . .
H4B H 0.2222 0.3542 -0.4539 0.067 Uiso 1 1 calc R . .
C5 C 0.2552(3) 0.5046(3) -0.4164(3) 0.0451(12) Uani 1 1 d . . .
H5A H 0.2177 0.4925 -0.3764 0.054 Uiso 1 1 calc R . .
C6 C 0.3527(3) 0.5635(3) -0.4895(4) 0.0505(13) Uani 1 1 d . . .
H6A H 0.3964 0.6008 -0.5094 0.061 Uiso 1 1 calc R . .
C7 C 0.3198(4) 0.4959(3) -0.5217(4) 0.0574(15) Uani 1 1 d . . .
H7A H 0.3362 0.4784 -0.5673 0.069 Uiso 1 1 calc R . .
C8 C 0.2033(3) 0.2277(3) -0.7298(4) 0.0485(12) Uani 1 1 d . . .
H8A H 0.1855 0.2124 -0.7902 0.058 Uiso 1 1 calc R . .
H8B H 0.2551 0.2506 -0.7314 0.058 Uiso 1 1 calc R . .
C9 C 0.1077(3) 0.1244(3) -0.6409(4) 0.0506(13) Uani 1 1 d . . .
H9A H 0.0703 0.1325 -0.6547 0.061 Uiso 1 1 calc R . .
C10 C 0.1670(4) 0.0786(4) -0.5890(5) 0.0620(17) Uani 1 1 d . . .
H10A H 0.1788 0.0481 -0.5589 0.074 Uiso 1 1 calc R . .
C11 C 0.2127(3) 0.1349(4) -0.6376(5) 0.0613(16) Uani 1 1 d . . .
H11A H 0.2610 0.1507 -0.6469 0.074 Uiso 1 1 calc R . .
N5 N 0.3022(9) 0.3716(9) -0.2850(7) 0.155(6) Uiso 0.67 1 d PD . .
O1 O 0.3594(8) 0.4087(9) -0.3201(10) 0.173(6) Uiso 0.67 1 d PD . .
O2 O 0.2684(13) 0.4030(13) -0.2636(17) 0.313(13) Uiso 0.67 1 d PD . .
O3 O 0.2759(14) 0.3117(11) -0.2695(17) 0.377(19) Uiso 0.67 1 d PD . .
O1W O 0.4556(13) 0.4816(13) -0.4293(15) 0.362(11) Uiso 1 1 d . . .

loop_
_atom_site_aniso_label
_atom_site_aniso_U_11
_atom_site_aniso_U_22
_atom_site_aniso_U_33
_atom_site_aniso_U_23
_atom_site_aniso_U_13
_atom_site_aniso_U_12
Cd1 0.0325(4) 0.0325(4) 0.0692(7) 0.000 0.000 0.01625(18)
Cd2 0.0276(3) 0.0276(3) 0.0278(4) 0.000 0.000 0.01382(16)
N1 0.067(3) 0.035(2) 0.035(2) -0.0063(17) -0.004(2) 0.024(2)
N2 0.043(2) 0.035(2) 0.040(2) -0.0031(17) -0.0015(17) 0.0160(19)
N3 0.039(2) 0.031(2) 0.053(2) -0.0069(17) -0.0037(18) 0.0160(18)
N4 0.043(2) 0.037(2) 0.068(3) 0.005(2) 0.005(2) 0.021(2)
C1 0.054(3) 0.023(2) 0.038(2) -0.0033(17) -0.001(2) 0.009(2)
C2 0.062(3) 0.031(2) 0.043(3) -0.002(2) -0.007(2) 0.019(2)
C3 0.053(3) 0.022(2) 0.044(3) -0.0032(18) 0.002(2) 0.012(2)
C4 0.085(4) 0.026(2) 0.040(3) -0.005(2) -0.005(3) 0.016(3)
C5 0.056(3) 0.038(3) 0.039(3) -0.007(2) 0.001(2) 0.022(2)
C6 0.045(3) 0.047(3) 0.050(3) -0.011(2) 0.004(2) 0.016(2)
C7 0.070(4) 0.055(3) 0.050(3) -0.016(3) 0.005(3) 0.033(3)
C8 0.059(3) 0.036(3) 0.048(3) 0.002(2) 0.009(2) 0.022(2)
C9 0.043(3) 0.048(3) 0.064(3) 0.002(3) 0.001(2) 0.024(3)
C10 0.048(3) 0.064(4) 0.084(4) 0.018(3) 0.002(3) 0.035(3)
C11 0.037(3) 0.067(4) 0.081(4) 0.015(3) 0.004(3) 0.028(3)

loop_
_atom_type_symbol
_atom_type_description
_atom_type_scat_dispersion_real
_atom_type_scat_dispersion_imag
_atom_type_scat_source
C C 0.0033 0.0016 'International Tables Vol C Tables 4.2.6.8 and 6.1.1.4'
H H 0.0000 0.0000 'International Tables Vol C Tables 4.2.6.8 and 6.1.1.4'
N N 0.0061 0.0033 'International Tables Vol C Tables 4.2.6.8 and 6.1.1.4'
O O 0.0106 0.0060 'International Tables Vol C Tables 4.2.6.8 and 6.1.1.4'
Cd Cd -0.8075 1.2024 'International Tables Vol C Tables 4.2.6.8 and 6.1.1.4'

loop_
_geom_angle_atom_site_label_1
_geom_angle_atom_site_label_2
_geom_angle_atom_site_label_3
_geom_angle
_geom_angle_site_symmetry_1
_geom_angle_site_symmetry_3
_geom_angle_publ_flag
N4 Cd1 N4 179.999(1) 12_554 3 ?
N4 Cd1 N4 91.18(18) 12_554 10_554 ?
N4 Cd1 N4 88.82(18) 3 10_554 ?
N4 Cd1 N4 88.82(18) 12_554 . ?
N4 Cd1 N4 91.18(18) 3 . ?
N4 Cd1 N4 180.0 10_554 . ?
N4 Cd1 N4 91.18(18) 12_554 11_554 ?
N4 Cd1 N4 88.83(18) 3 11_554 ?
N4 Cd1 N4 91.17(18) 10_554 11_554 ?
N4 Cd1 N4 88.82(18) . 11_554 ?
N4 Cd1 N4 88.83(18) 12_554 2 ?
N4 Cd1 N4 91.17(18) 3 2 ?
N4 Cd1 N4 88.83(18) 10_554 2 ?
N4 Cd1 N4 91.18(18) . 2 ?
N4 Cd1 N4 179.999(1) 11_554 2 ?
N2 Cd2 N2 180.0(2) . 13_564 ?
N2 Cd2 N2 89.41(15) . 14_454 ?
N2 Cd2 N2 90.59(15) 13_564 14_454 ?
N2 Cd2 N2 90.59(15) . 2_665 ?
N2 Cd2 N2 89.41(15) 13_564 2_665 ?
N2 Cd2 N2 179.998(1) 14_454 2_665 ?
N2 Cd2 N2 89.41(15) . 15_554 ?
N2 Cd2 N2 90.59(15) 13_564 15_554 ?
N2 Cd2 N2 90.59(15) 14_454 15_554 ?
N2 Cd2 N2 89.41(15) 2_665 15_554 ?
N2 Cd2 N2 90.59(15) . 3_565 ?
N2 Cd2 N2 89.41(15) 13_564 3_565 ?
N2 Cd2 N2 89.41(15) 14_454 3_565 ?
N2 Cd2 N2 90.59(15) 2_665 3_565 ?
N2 Cd2 N2 180.0 15_554 3_565 ?
C5 N1 C7 107.0(5) . . ?
C5 N1 C4 124.7(5) . . ?
C7 N1 C4 128.3(5) . . ?
C5 N2 C6 105.4(5) . . ?
C5 N2 Cd2 124.6(4) . . ?
C6 N2 Cd2 130.0(4) . . ?
C9 N3 C11 106.0(5) . . ?
C9 N3 C8 128.1(5) . . ?
C11 N3 C8 125.8(5) . . ?
C9 N4 C10 104.7(5) . . ?
C9 N4 Cd1 124.2(4) . . ?
C10 N4 Cd1 130.2(4) . . ?
C2 C1 C3 119.1(4) . 16_553 ?
C2 C1 C4 118.6(5) . . ?
C3 C1 C4 122.2(5) 16_553 . ?
C1 C2 C3 123.2(5) . . ?
C1 C2 H2A 118.4 . . ?
C3 C2 H2A 118.4 . . ?
C2 C3 C1 117.6(5) . 16_553 ?
C2 C3 C8 119.1(5) . . ?
C1 C3 C8 123.2(4) 16_553 . ?
N1 C4 C1 112.5(4) . . ?
N1 C4 H4A 109.1 . . ?
C1 C4 H4A 109.1 . . ?
N1 C4 H4B 109.1 . . ?
C1 C4 H4B 109.1 . . ?
H4A C4 H4B 107.8 . . ?
N2 C5 N1 111.5(5) . . ?
N2 C5 H5A 124.3 . . ?
N1 C5 H5A 124.3 . . ?
C7 C6 N2 109.5(5) . . ?
C7 C6 H6A 125.2 . . ?
N2 C6 H6A 125.2 . . ?
N1 C7 C6 106.6(5) . . ?
N1 C7 H7A 126.7 . . ?
C6 C7 H7A 126.7 . . ?
N3 C8 C3 112.1(4) . . ?
N3 C8 H8A 109.2 . . ?
C3 C8 H8A 109.2 . . ?
N3 C8 H8B 109.2 . . ?
C3 C8 H8B 109.2 . . ?
H8A C8 H8B 107.9 . . ?
N4 C9 N3 111.9(5) . . ?
N4 C9 H9A 124.1 . . ?
N3 C9 H9A 124.1 . . ?
C11 C10 N4 110.8(6) . . ?
C11 C10 H10A 124.6 . . ?
N4 C10 H10A 124.6 . . ?
C10 C11 N3 106.6(5) . . ?
C10 C11 H11A 126.7 . . ?
N3 C11 H11A 126.7 . . ?
O3 N5 O1 127.0(16) . . ?
O3 N5 O2 117.6(15) . . ?
O1 N5 O2 115.4(14) . . ?

loop_
_geom_bond_atom_site_label_1
_geom_bond_atom_site_label_2
_geom_bond_distance
_geom_bond_site_symmetry_2
_geom_bond_publ_flag
Cd1 N4 2.356(5) 12_554 ?
Cd1 N4 2.356(5) 3 ?
Cd1 N4 2.356(5) 10_554 ?
Cd1 N4 2.356(5) . ?
Cd1 N4 2.356(5) 11_554 ?
Cd1 N4 2.356(5) 2 ?
Cd2 N2 2.341(4) . ?
Cd2 N2 2.341(4) 13_564 ?
Cd2 N2 2.341(4) 14_454 ?
Cd2 N2 2.341(4) 2_665 ?
Cd2 N2 2.341(4) 15_554 ?
Cd2 N2 2.341(4) 3_565 ?
N1 C5 1.344(7) . ?
N1 C7 1.354(8) . ?
N1 C4 1.466(7) . ?
N2 C5 1.314(7) . ?
N2 C6 1.369(7) . ?
N3 C9 1.341(8) . ?
N3 C11 1.363(8) . ?
N3 C8 1.465(7) . ?
N4 C9 1.318(8) . ?
N4 C10 1.353(8) . ?
C1 C2 1.375(8) . ?
C1 C3 1.401(8) 16_553 ?
C1 C4 1.529(7) . ?
C2 C3 1.373(7) . ?
C2 H2A 0.9300 . ?
C3 C1 1.401(8) 16_553 ?
C3 C8 1.510(7) . ?
C4 H4A 0.9700 . ?
C4 H4B 0.9700 . ?
C5 H5A 0.9300 . ?
C6 C7 1.351(8) . ?
C6 H6A 0.9300 . ?
C7 H7A 0.9300 . ?
C8 H8A 0.9700 . ?
C8 H8B 0.9700 . ?
C9 H9A 0.9300 . ?
C10 C11 1.332(9) . ?
C10 H10A 0.9300 . ?
C11 H11A 0.9300 . ?
N5 O3 1.146(18) . ?
N5 O1 1.204(15) . ?
N5 O2 1.258(17) . ?
